data_7043897
loop_
_publ_author_name
'Wang, Peng'
'Chen, Kai'
'Liu, Qing'
'Wang, Huai-Wei'
'Azam, Mohammad'
'Al-Resayes, Saud I'
'Lu, Yi'
'Sun, Wei-Yin'

_publ_section_title
;
 Fine tuning catalytic and sorption properties of metal-organic frameworks
 via in situ ligand exchange
;
_journal_name_full 'Dalton Trans.'
_journal_paper_doi 10.1039/C7DT02231J
_journal_year 2017
_chemical_formula_moiety 'C92 H58 Cu6 N6 O26, 24(C3 H7 N O)'
_chemical_formula_sum 'C164 H226 Cu6 N30 O50'
_chemical_formula_weight 3798.97
_space_group_crystal_system tetragonal
_space_group_IT_number 141
_space_group_name_Hall '-I 4bd 2'
_space_group_name_H-M_alt 'I 41/a m d'
_symmetry_space_group_name_Hall '-I 4bd 2'
_symmetry_space_group_name_H-M 'I 41/a m d :2'
_atom_sites_solution_hydrogens mixed
_audit_creation_method SHELXL-2014/7
_audit_update_record
;
2017-07-15 deposited with the CCDC.
2017-08-02 downloaded from the CCDC.
;
_cell_angle_alpha 90
_cell_angle_beta 90
_cell_angle_gamma 90
_cell_formula_units_Z 4
_cell_length_a 19.525(5)
_cell_length_b 19.525
_cell_length_c 60.38(2)
_cell_measurement_reflns_used 2653
_cell_measurement_temperature 293(2)
_cell_measurement_theta_max 27.51
_cell_measurement_theta_min 2.19
_cell_volume 23018(10)
_computing_cell_refinement 'Bruker SMART'
_computing_data_collection 'Bruker SMART'
_computing_data_reduction 'Bruker SAINT'
_computing_molecular_graphics 'Bruker SHELXTL'
_computing_publication_material 'Bruker SHELXTL'
_computing_structure_refinement 'SHELXL-2014/7 (Sheldrick, 2014)'
_computing_structure_solution 'Bruker SHELXTL'
_diffrn_ambient_temperature 293(2)
_diffrn_measured_fraction_theta_full 0.999
_diffrn_measured_fraction_theta_max 0.999
_diffrn_measurement_device_type 'CCD area detector'
_diffrn_measurement_method 'phi and omega scans'
_diffrn_radiation_type MoK\a
_diffrn_radiation_wavelength 0.71073
_diffrn_reflns_av_R_equivalents 0.2023
_diffrn_reflns_av_unetI/netI 0.0833
_diffrn_reflns_Laue_measured_fraction_full 0.999
_diffrn_reflns_Laue_measured_fraction_max 0.999
_diffrn_reflns_limit_h_max 17
_diffrn_reflns_limit_h_min -23
_diffrn_reflns_limit_k_max 23
_diffrn_reflns_limit_k_min -21
_diffrn_reflns_limit_l_max 71
_diffrn_reflns_limit_l_min -69
_diffrn_reflns_number 59272
_diffrn_reflns_point_group_measured_fraction_full 0.999
_diffrn_reflns_point_group_measured_fraction_max 0.999
_diffrn_reflns_theta_full 25.048
_diffrn_reflns_theta_max 25.048
_diffrn_reflns_theta_min 1.096
_exptl_absorpt_coefficient_mu 0.614
_exptl_absorpt_correction_T_max 0.7456
_exptl_absorpt_correction_T_min 0.5711
_exptl_absorpt_correction_type multi-scan
_exptl_absorpt_process_details sadabs
_exptl_crystal_colour light-green
_exptl_crystal_density_diffrn 1.096
_exptl_crystal_description pillar
_exptl_crystal_F_000 7976
_exptl_crystal_size_max 0.400
_exptl_crystal_size_mid 0.400
_exptl_crystal_size_min 0.180
_refine_diff_density_max 0.642
_refine_diff_density_min -0.481
_refine_diff_density_rms 0.067
_refine_ls_extinction_method none
_refine_ls_goodness_of_fit_ref 1.006
_refine_ls_hydrogen_treatment constr
_refine_ls_matrix_type full
_refine_ls_number_parameters 180
_refine_ls_number_reflns 5434
_refine_ls_number_restraints 33
_refine_ls_restrained_S_all 1.015
_refine_ls_R_factor_all 0.0983
_refine_ls_R_factor_gt 0.0561
_refine_ls_shift/su_max 0.002
_refine_ls_shift/su_mean 0.000
_refine_ls_structure_factor_coef Fsqd
_refine_ls_weighting_details 'w=1/[\s^2^(Fo^2^)+(0.0794P)^2^] where P=(Fo^2^+2Fc^2^)/3'
_refine_ls_weighting_scheme calc
_refine_ls_wR_factor_gt 0.1542
_refine_ls_wR_factor_ref 0.1613
_reflns_Friedel_coverage 0.000
_reflns_number_gt 3041
_reflns_number_total 5434
_reflns_threshold_expression 'I > 2\s(I)'
_cod_data_source_file c7dt02231j2.cif
_cod_data_source_block swy6
_cod_original_cell_volume 23018(14)
_cod_database_code 7043897
_shelx_shelxl_version_number 2014/7
_shelx_space_group_comment
;
The symmetry employed for this shelxl refinement is uniquely defined
by the following loop, which should always be used as a source of
symmetry information in preference to the above space-group names.
They are only intended as comments.
;
_shelx_estimated_absorpt_t_min 0.791
_shelx_estimated_absorpt_t_max 0.898

loop_
_space_group_symop_operation_xyz
'x, y, z'
'-x, -y+1/2, z'
'x, -y, -z'
'-x, y+1/2, -z'
'-y+1/4, -x+1/4, -z+3/4'
'y+1/4, x+3/4, -z+1/4'
'y+1/4, -x+1/4, z+3/4'
'-y+1/4, x+3/4, z+1/4'
'x+1/2, y+1/2, z+1/2'
'-x+1/2, -y+1, z+1/2'
'x+1/2, -y+1/2, -z+1/2'
'-x+1/2, y+1, -z+1/2'
'-y+3/4, -x+3/4, -z+5/4'
'y+3/4, x+5/4, -z+3/4'
'y+3/4, -x+3/4, z+5/4'
'-y+3/4, x+5/4, z+3/4'
'-x, -y, -z'
'x, y-1/2, -z'
'-x, y, z'
'x, -y-1/2, z'
'y-1/4, x-1/4, z-3/4'
'-y-1/4, -x-3/4, z-1/4'
'-y-1/4, x-1/4, -z-3/4'
'y-1/4, -x-3/4, -z-1/4'
'-x+1/2, -y+1/2, -z+1/2'
'x+1/2, y, -z+1/2'
'-x+1/2, y+1/2, z+1/2'
'x+1/2, -y, z+1/2'
'y+1/4, x+1/4, z-1/4'
'-y+1/4, -x-1/4, z+1/4'
'-y+1/4, x+1/4, -z-1/4'
'y+1/4, -x-1/4, -z+1/4'

loop_
_atom_site_label
_atom_site_type_symbol
_atom_site_fract_x
_atom_site_fract_y
_atom_site_fract_z
_atom_site_U_iso_or_equiv
_atom_site_adp_type
_atom_site_occupancy
_atom_site_site_symmetry_order
_atom_site_calc_flag
_atom_site_refinement_flags_posn
_atom_site_refinement_flags_adp
_atom_site_refinement_flags_occupancy
_atom_site_disorder_assembly
_atom_site_disorder_group
Cu1 Cu 0.68294(3) 0.7500 0.75272(2) 0.0351(2) Uani 1 2 d S T P A .
Cu2 Cu 0.5000 0.2500 0.60332(2) 0.0355(3) Uani 1 4 d S T P . .
O1 O 0.80009(14) 0.68092(14) 0.72455(4) 0.0534(8) Uani 1 1 d . . . . .
O2 O 0.68755(14) 0.68005(15) 0.72942(4) 0.0553(8) Uani 1 1 d . . . . .
O3 O 0.57053(14) 0.32015(14) 0.60653(4) 0.0517(7) Uani 1 1 d . . . . .
O4 O 0.5000 0.2500 0.56713(10) 0.106(3) Uani 1 4 d S T P . .
H4A H 0.4672 0.2172 0.5618 0.160 Uiso 0.25 1 d R U P . .
H4B H 0.4880 0.2948 0.5618 0.160 Uiso 0.25 1 d R U P . .
N1 N 0.5714(2) 0.7500 0.75472(8) 0.0477(12) Uani 1 2 d DS T P . .
C1 C 0.7413(2) 0.6616(2) 0.71968(7) 0.0469(11) Uani 1 1 d . . . . .
C2 C 0.7330(2) 0.6142(2) 0.70048(7) 0.0540(12) Uani 1 1 d . . . . .
C3 C 0.6686(2) 0.5916(2) 0.69431(7) 0.0670(14) Uani 1 1 d . . . . .
H3A H 0.6304 0.6051 0.7024 0.080 Uiso 1 1 calc R U . . .
C4 C 0.7882(2) 0.5937(3) 0.68822(8) 0.0702(14) Uani 1 1 d . . . . .
H4 H 0.8320 0.6082 0.6921 0.084 Uiso 1 1 calc R U . . .
C5 C 0.6603(3) 0.5492(3) 0.67617(8) 0.0764(16) Uani 1 1 d . . . . .
H5 H 0.6166 0.5343 0.6723 0.092 Uiso 1 1 calc R U . . .
C6 C 0.7790(3) 0.5514(3) 0.67008(8) 0.0778(17) Uani 1 1 d . . . . .
H6 H 0.8172 0.5380 0.6619 0.093 Uiso 1 1 calc R U . . .
C7 C 0.7155(2) 0.5285(2) 0.66370(7) 0.0592(13) Uani 1 1 d . . . . .
C8 C 0.7057(2) 0.4858(2) 0.64407(7) 0.0597(13) Uani 1 1 d . . . . .
C9 C 0.7454(2) 0.4954(2) 0.6250 0.070(2) Uani 1 2 d S T P . .
H9 H 0.7791 0.5291 0.6250 0.083 Uiso 1 2 calc R U P . .
C10 C 0.6562(2) 0.4335(2) 0.64376(7) 0.0576(12) Uani 1 1 d . . . . .
H10 H 0.6305 0.4246 0.6564 0.069 Uiso 1 1 calc R U . . .
C11 C 0.6454(2) 0.3954(2) 0.6250 0.0504(15) Uani 1 2 d S T P . .
C12 C 0.5908(2) 0.3408(2) 0.6250 0.0454(14) Uani 1 2 d S T P . .
C13A C 0.5354(5) 0.7500 0.73558(18) 0.057(4) Uani 0.5 2 d S T P A 1
H13A H 0.5587 0.7500 0.7221 0.069 Uiso 0.5 2 calc R U P A 1
C13B C 0.5358(6) 0.7500 0.77390(19) 0.051(3) Uani 0.5 2 d S TU P A 1
H13B H 0.5589 0.7500 0.7874 0.061 Uiso 0.25 2 d R U P A 4
N2B N 0.5668(15) 0.7500 0.7942(5) 0.126(10) Uani 0.25 2 d S TU P B 5
H2B1 H 0.6108 0.7500 0.7942 0.151 Uiso 0.25 2 d R U P B 5
H2B2 H 0.5446 0.7500 0.8065 0.151 Uiso 0.25 2 d R U P B 5
C13C C 0.5397(6) 0.6967(7) 0.7567(2) 0.127(5) Uani 0.5 1 d D U P A 2
H13C H 0.5633 0.6556 0.7582 0.152 Uiso 0.375 1 calc R U P A 2
N2C N 0.559(2) 0.6254(11) 0.7586(6) 0.135(7) Uani 0.125 1 d D U P C 3
H2C1 H 0.6068 0.6203 0.7572 0.163 Uiso 0.125 1 d R U P C 3
H2C2 H 0.5338 0.5884 0.7590 0.163 Uiso 0.125 1 d R U P C 3

loop_
_atom_site_aniso_label
_atom_site_aniso_U_11
_atom_site_aniso_U_22
_atom_site_aniso_U_33
_atom_site_aniso_U_23
_atom_site_aniso_U_13
_atom_site_aniso_U_12
Cu1 0.0263(4) 0.0455(4) 0.0336(4) 0.000 -0.0015(3) 0.000
Cu2 0.0398(6) 0.0386(6) 0.0280(5) 0.000 0.000 0.000
O1 0.0398(18) 0.068(2) 0.0523(18) -0.0161(15) 0.0037(14) -0.0067(15)
O2 0.0454(18) 0.067(2) 0.0535(18) -0.0185(15) 0.0010(15) -0.0062(16)
O3 0.0617(19) 0.0558(18) 0.0376(16) -0.0048(14) 0.0054(14) -0.0152(15)
O4 0.159(8) 0.116(7) 0.044(4) 0.000 0.000 0.000
N1 0.036(3) 0.049(3) 0.058(3) 0.000 0.003(3) 0.000
C1 0.049(3) 0.051(3) 0.040(2) -0.002(2) 0.006(2) 0.000(2)
C2 0.052(3) 0.066(3) 0.044(3) -0.021(2) 0.008(2) -0.012(2)
C3 0.056(3) 0.088(4) 0.057(3) -0.034(3) 0.018(2) -0.015(3)
C4 0.049(3) 0.092(4) 0.070(3) -0.033(3) 0.016(3) -0.019(3)
C5 0.059(3) 0.102(4) 0.068(3) -0.039(3) 0.011(3) -0.034(3)
C6 0.058(3) 0.100(4) 0.076(4) -0.049(3) 0.029(3) -0.018(3)
C7 0.056(3) 0.070(3) 0.051(3) -0.027(2) 0.018(2) -0.029(2)
C8 0.060(3) 0.070(3) 0.050(3) -0.019(2) 0.013(2) -0.023(2)
C9 0.074(3) 0.074(3) 0.061(4) -0.019(3) 0.019(3) -0.038(4)
C10 0.062(3) 0.063(3) 0.047(3) -0.013(2) 0.019(2) -0.019(3)
C11 0.052(2) 0.052(2) 0.047(4) -0.012(2) 0.012(2) -0.019(3)
C12 0.045(2) 0.045(2) 0.046(4) -0.011(2) 0.011(2) -0.001(3)
C13A 0.017(5) 0.125(12) 0.031(6) 0.000 0.002(5) 0.000
C13B 0.041(6) 0.075(7) 0.037(6) 0.000 0.007(5) 0.000
N2B 0.105(16) 0.183(19) 0.090(16) 0.000 -0.017(14) 0.000
C13C 0.086(7) 0.116(8) 0.178(9) 0.021(7) 0.002(6) 0.031(6)
N2C 0.092(10) 0.133(11) 0.182(12) 0.018(10) 0.003(10) 0.034(10)

loop_
_atom_type_symbol
_atom_type_description
_atom_type_scat_dispersion_real
_atom_type_scat_dispersion_imag
_atom_type_scat_source
C C 0.0033 0.0016 'International Tables Vol C Tables 4.2.6.8 and 6.1.1.4'
H H 0.0000 0.0000 'International Tables Vol C Tables 4.2.6.8 and 6.1.1.4'
N N 0.0061 0.0033 'International Tables Vol C Tables 4.2.6.8 and 6.1.1.4'
O O 0.0106 0.0060 'International Tables Vol C Tables 4.2.6.8 and 6.1.1.4'
Cu Cu 0.3201 1.2651 'International Tables Vol C Tables 4.2.6.8 and 6.1.1.4'

loop_
_geom_angle_atom_site_label_1
_geom_angle_atom_site_label_2
_geom_angle_atom_site_label_3
_geom_angle
_geom_angle_site_symmetry_1
_geom_angle_site_symmetry_3
O1 Cu1 O1 87.39(17) 25_666 12_646
O1 Cu1 O2 90.87(12) 25_666 20_575
O1 Cu1 O2 167.60(12) 12_646 20_575
O1 Cu1 O2 167.60(12) 25_666 .
O1 Cu1 O2 90.87(12) 12_646 .
O2 Cu1 O2 88.20(17) 20_575 .
O1 Cu1 N1 97.49(12) 25_666 .
O1 Cu1 N1 97.49(12) 12_646 .
O2 Cu1 N1 94.91(12) 20_575 .
O2 Cu1 N1 94.91(12) . .
O1 Cu1 Cu1 85.35(9) 25_666 25_666
O1 Cu1 Cu1 85.35(9) 12_646 25_666
O2 Cu1 Cu1 82.27(9) 20_575 25_666
O2 Cu1 Cu1 82.27(9) . 25_666
N1 Cu1 Cu1 176.04(13) . 25_666
O3 Cu2 O3 89.74(17) 2_655 20_565
O3 Cu2 O3 89.13(17) 2_655 19_655
O3 Cu2 O3 168.59(15) 20_565 19_655
O3 Cu2 O3 168.59(15) 2_655 .
O3 Cu2 O3 89.13(17) 20_565 .
O3 Cu2 O3 89.74(17) 19_655 .
O3 Cu2 O4 95.71(8) 2_655 .
O3 Cu2 O4 95.71(8) 20_565 .
O3 Cu2 O4 95.71(8) 19_655 .
O3 Cu2 O4 95.70(8) . .
O3 Cu2 Cu2 84.29(8) 2_655 13
O3 Cu2 Cu2 84.29(8) 20_565 13
O3 Cu2 Cu2 84.29(8) 19_655 13
O3 Cu2 Cu2 84.30(8) . 13
O4 Cu2 Cu2 180.0 . 13
C1 O1 Cu1 122.2(3) . 25_666
C1 O2 Cu1 125.0(3) . .
C12 O3 Cu2 122.6(3) . .
C13C N1 C13C 117.6(13) . 20_575
C13B N1 C13A 117.7(8) . .
C13C N1 Cu1 120.9(6) . .
C13C N1 Cu1 120.9(6) 20_575 .
C13B N1 Cu1 124.2(6) . .
C13A N1 Cu1 118.2(5) . .
O1 C1 O2 125.0(4) . .
O1 C1 C2 118.2(4) . .
O2 C1 C2 116.8(4) . .
C4 C2 C3 118.5(4) . .
C4 C2 C1 121.1(4) . .
C3 C2 C1 120.4(4) . .
C5 C3 C2 120.7(4) . .
C2 C4 C6 120.1(4) . .
C7 C5 C3 121.2(4) . .
C7 C6 C4 122.2(4) . .
C6 C7 C5 117.3(4) . .
C6 C7 C8 122.1(4) . .
C5 C7 C8 120.6(4) . .
C9 C8 C10 117.8(4) . .
C9 C8 C7 121.2(4) . .
C10 C8 C7 121.0(4) . .
C8 C9 C8 121.8(6) . 6_546
C11 C10 C8 120.7(4) . .
C10 C11 C10 121.1(5) 6_546 .
C10 C11 C12 119.5(3) 6_546 .
C10 C11 C12 119.5(3) . .
O3 C12 O3 126.3(5) 6_546 .
O3 C12 C11 116.9(3) 6_546 .
O3 C12 C11 116.9(3) . .
N1 C13A C13A 121.3(5) . 2_665
N1 C13B C13B 121.0(5) . 2_665
N1 C13C C13C 120.6(6) . 19_655

loop_
_geom_bond_atom_site_label_1
_geom_bond_atom_site_label_2
_geom_bond_distance
_geom_bond_site_symmetry_2
Cu1 O1 1.953(3) 25_666
Cu1 O1 1.953(3) 12_646
Cu1 O2 1.962(3) 20_575
Cu1 O2 1.963(3) .
Cu1 N1 2.181(5) .
Cu1 Cu1 2.6390(14) 25_666
Cu2 O3 1.952(3) 2_655
Cu2 O3 1.952(3) 20_565
Cu2 O3 1.952(3) 19_655
Cu2 O3 1.952(3) .
Cu2 O4 2.185(6) .
Cu2 Cu2 2.6185(19) 13
O1 C1 1.243(5) .
O1 Cu1 1.953(3) 25_666
O2 C1 1.256(4) .
O3 C12 1.250(3) .
N1 C13C 1.218(14) .
N1 C13C 1.218(14) 20_575
N1 C13B 1.351(12) .
N1 C13A 1.353(11) .
C1 C2 1.492(5) .
C2 C4 1.368(6) .
C2 C3 1.384(6) .
C3 C5 1.383(6) .
C4 C6 1.384(6) .
C5 C7 1.376(6) .
C6 C7 1.373(6) .
C7 C8 1.461(5) .
C8 C9 1.401(5) .
C8 C10 1.407(6) .
C9 C8 1.401(5) 6_546
C10 C11 1.371(5) .
C11 C10 1.371(5) 6_546
C11 C12 1.508(7) .
C12 O3 1.250(3) 6_546
C13A C13A 1.38(2) 2_665
C13B C13B 1.40(2) 2_665
C13C C13C 1.55(2) 19_655
